data_4082856
loop_
_publ_author_name
'Wang, Zhao'
'Sun, Zheming'
'Hao, Xin-Qi'
'Niu, Jun-Long'
'Wei, Donghui'
'Tu, Tao'
'Gong, Jun-Fang'
'Song, Mao-Ping'

_publ_section_title
;
 Neutral and Cationic NCN Pincer Platinum(II) Complexes with
 1,3-Bis(benzimidazol-2&#x2032;-yl)benzene Ligands: Synthesis, Structures,
 and Their Photophysical Properties
;
_journal_issue 7
_journal_name_full Organometallics
_journal_page_first 1563
_journal_paper_doi 10.1021/om400946n
_journal_volume 33
_journal_year 2014
_chemical_formula_moiety 'C44 H61 Cl N4 O Pt'
_chemical_formula_sum 'C44 H61 Cl N4 O Pt'
_chemical_formula_weight 892.51
_chemical_name_systematic
;
 ? 
;
_space_group_crystal_system monoclinic
_space_group_IT_number 14
_space_group_name_Hall '-P 2ybc'
_space_group_name_H-M_alt 'P 1 21/c 1'
_symmetry_space_group_name_Hall '-P 2ybc'
_symmetry_space_group_name_H-M 'P 1 21/c 1'
_atom_sites_solution_hydrogens geom
_atom_sites_solution_primary direct
_atom_sites_solution_secondary difmap
_audit_creation_date 2013-05-06
_audit_creation_method
;
  Olex2 1.2
  (compiled Apr 23 2013 17:54:37, GUI svn.r4465)
;
_cell_angle_alpha 90.00
_cell_angle_beta 111.570(2)
_cell_angle_gamma 90.00
_cell_formula_units_Z 4
_cell_length_a 17.4907(18)
_cell_length_b 16.8834(17)
_cell_length_c 15.1949(15)
_cell_measurement_reflns_used 9908
_cell_measurement_temperature 291(2)
_cell_measurement_theta_max 27.53
_cell_measurement_theta_min 2.50
_cell_volume 4172.9(7)
_computing_molecular_graphics
;
O. V. Dolomanov, L. J. Bourhis, R. J. Gildea, J. A. K. Howard and H. Puschmann,
OLEX2: a complete structure solution, refinement and analysis program.
J. Appl. Cryst. (2009). 42, 339-341.
;
_computing_publication_material
;
O. V. Dolomanov, L. J. Bourhis, R. J. Gildea, J. A. K. Howard and H. Puschmann,
OLEX2: a complete structure solution, refinement and analysis program.
J. Appl. Cryst. (2009). 42, 339-341.
;
_computing_structure_refinement
;
SHELXL, G.M. Sheldrick, Acta Cryst.
(2008). A64, 112-122
;
_computing_structure_solution 'SHELXS-97 (Sheldrick, 1990)'
_diffrn_ambient_temperature 296.15
_diffrn_measured_fraction_theta_full 0.994
_diffrn_measured_fraction_theta_max 0.994
_diffrn_measurement_device_type 'Bruker APEX-II CCD'
_diffrn_measurement_method '\f and \w scans'
_diffrn_radiation_monochromator graphite
_diffrn_radiation_type MoK\a
_diffrn_radiation_wavelength 0.71073
_diffrn_reflns_av_R_equivalents 0.0349
_diffrn_reflns_av_unetI/netI 0.0370
_diffrn_reflns_limit_h_max 21
_diffrn_reflns_limit_h_min -21
_diffrn_reflns_limit_k_max 21
_diffrn_reflns_limit_k_min -14
_diffrn_reflns_limit_l_max 18
_diffrn_reflns_limit_l_min -18
_diffrn_reflns_number 27414
_diffrn_reflns_theta_full 26.37
_diffrn_reflns_theta_max 26.37
_diffrn_reflns_theta_min 1.88
_diffrn_source 'fine-focus sealed tube'
_diffrn_standards_number 0
_exptl_absorpt_coefficient_mu 3.464
_exptl_absorpt_correction_T_max 0.6072
_exptl_absorpt_correction_T_min 0.5442
_exptl_absorpt_correction_type none
_exptl_crystal_density_diffrn 1.421
_exptl_crystal_density_method 'not measured'
_exptl_crystal_F_000 1824
_exptl_crystal_size_max 0.2
_exptl_crystal_size_mid 0.2
_exptl_crystal_size_min 0.16
_refine_diff_density_max 1.242
_refine_diff_density_min -0.981
_refine_diff_density_rms 0.103
_refine_ls_extinction_method none
_refine_ls_goodness_of_fit_ref 1.082
_refine_ls_hydrogen_treatment mixed
_refine_ls_matrix_type full
_refine_ls_number_parameters 485
_refine_ls_number_reflns 8470
_refine_ls_number_restraints 36
_refine_ls_restrained_S_all 1.088
_refine_ls_R_factor_all 0.0508
_refine_ls_R_factor_gt 0.0298
_refine_ls_shift/su_max 0.002
_refine_ls_shift/su_mean 0.000
_refine_ls_structure_factor_coef Fsqd
_refine_ls_weighting_details 'calc w=1/[\s^2^(Fo^2^)+(0.0279P)^2^+10.1336P] where P=(Fo^2^+2Fc^2^)/3'
_refine_ls_weighting_scheme calc
_refine_ls_wR_factor_gt 0.0724
_refine_ls_wR_factor_ref 0.0850
_reflns_number_gt 6323
_reflns_number_total 8470
_reflns_threshold_expression >2sigma(I)
_cod_data_source_file om400946n_si_002.cif
_cod_data_source_block complex-4
_cod_depositor_comments 'Adding full bibliography for 4082856.cif.'
_cod_database_code 4082856
_olex2_refinement_description
;
1. Fixed Uiso
 At 1.2 times of:
  All C(H) groups, {H44A,H44B,H44C} of C44, {H36A,H36B,H36C} of C36, {H36D,
  H36E,H36F} of C36A, All C(H,H) groups, All C(H,H,H,H) groups
 At 1.5 times of:
  {H28A,H28B,H28C} of C28, {H28D,H28E,H28F} of C28A
2. Restrained distances
 C27A-C28A
 1.5 with sigma of 0.02
 C35A-C36A
 1.5 with sigma of 0.02
 C35A-C34A
 1.5 with sigma of 0.02
 C34-C35
 1.5 with sigma of 0.02
 C26A-C25
 1.5 with sigma of 0.02
 C26-C25
 1.5 with sigma of 0.02
 C33-C34
 1.5 with sigma of 0.02
 C26A-C25
 1.5 with sigma of 0.02
 C26-C25
 1.5 with sigma of 0.02
 C26-C28
 2.5 with sigma of 0.02
 C34A-C36A
 2.5 with sigma of 0.02
 C36A-C34
 2.5 with sigma of 0.02
3. Uiso/Uaniso restraints and constraints
Uanis(C36) \\sim Ueq, Uanis(C36A) \\sim Ueq: with sigma of 0.01 and sigma for terminal atoms of 0.02
Uanis(C44) \\sim Ueq: with sigma of 0.01 and sigma for terminal atoms of 0.02
Uanis(C36A) \\sim Ueq: with sigma of 0.008 and sigma for terminal atoms of 0.008
Uanis(C26) = Uanis(C26A)
Uanis(C27) = Uanis(C27A)
Uanis(C28) = Uanis(C28A)
Uanis(C34) = Uanis(C34A)
Uanis(C35) = Uanis(C35A)
Uanis(C36) = Uanis(C36A)
4. Others
 Sof(H25C)=Sof(H25D)=Sof(C26A)=Sof(H26C)=Sof(H26D)=Sof(C27A)=Sof(H27C)=
 Sof(H27D)=Sof(C28A)=Sof(H28D)=Sof(H28E)=Sof(H28F)=1-FVAR(1)
 Sof(H25A)=Sof(H25B)=Sof(C26)=Sof(H26A)=Sof(H26B)=Sof(C27)=Sof(H27A)=Sof(H27B)=
 Sof(C28)=Sof(H28A)=Sof(H28B)=Sof(H28C)=FVAR(1)
 Sof(H33C)=Sof(H33D)=Sof(C34A)=Sof(H34C)=Sof(H34D)=Sof(C35A)=Sof(H35C)=
 Sof(H35D)=Sof(C36A)=Sof(H36D)=Sof(H36E)=Sof(H36F)=1-FVAR(2)
 Sof(H33A)=Sof(H33B)=Sof(C34)=Sof(H34A)=Sof(H34B)=Sof(C35)=Sof(H35A)=Sof(H35B)=
 Sof(C36)=Sof(H36A)=Sof(H36B)=Sof(H36C)=FVAR(2)
5.a Secondary CH2 refined with riding coordinates:
 C21(H21A,H21B), C22(H22A,H22B), C23(H23A,H23B), C24(H24A,H24B), C25(H25A,
 H25B), C25(H25C,H25D), C26(H26A,H26B), C27(H27A,H27B), C29(H29A,H29B),
 C30(H30A,H30B), C31(H31A,H31B), C32(H32A,H32B), C33(H33A,H33B), C33(H33C,H33D),
  C34(H34A,H34B), C35(H35A,H35B), C37(H37A,H37B), C38(H38A,H38B), C39(H39A,
 H39B), C40(H40A,H40B), C41(H41A,H41B), C42(H42A,H42B), C43(H43A,H43B),
 C26A(H26C,H26D), C27A(H27C,H27D), C34A(H34C,H34D), C35A(H35C,H35D)
5.b Aromatic/amide H refined with riding coordinates:
 C3(H3), C5(H5), C11(H11), C12(H12), C13(H13), C14(H14), C17(H17), C18(H18),
 C19(H19), C20(H20)
5.c Idealised Me refined as rotating group:
 C28(H28A,H28B,H28C), C36(H36A,H36B,H36C), C44(H44A,H44B,H44C), C28A(H28D,H28E,
 H28F), C36A(H36D,H36E,H36F)
;

loop_
_space_group_symop_id
_space_group_symop_operation_xyz
1 'x, y, z'
2 '-x, y+1/2, -z+1/2'
3 '-x, -y, -z'
4 'x, -y-1/2, z-1/2'

loop_
_atom_site_label
_atom_site_type_symbol
_atom_site_fract_x
_atom_site_fract_y
_atom_site_fract_z
_atom_site_U_iso_or_equiv
_atom_site_adp_type
_atom_site_occupancy
_atom_site_symmetry_multiplicity
_atom_site_calc_flag
_atom_site_refinement_flags
_atom_site_disorder_assembly
_atom_site_disorder_group
Pt1 Pt 1.046518(11) 0.624928(10) 0.899533(11) 0.03058(6) Uani 1 1 d . . .
Cl1 Cl 1.15636(8) 0.65491(7) 0.84595(9) 0.0443(3) Uani 1 1 d . . .
O1 O 0.7499(2) 0.5722(2) 1.0077(2) 0.0453(8) Uani 1 1 d . . .
N1 N 1.0115(2) 0.5169(2) 0.8398(2) 0.0331(8) Uani 1 1 d . . .
N2 N 0.9265(2) 0.4149(2) 0.8109(2) 0.0303(8) Uani 1 1 d . . .
N3 N 1.0485(2) 0.7240(2) 0.9753(2) 0.0325(8) Uani 1 1 d . . .
N4 N 0.9929(3) 0.7964(2) 1.0583(3) 0.0379(9) Uani 1 1 d . . .
C1 C 0.9528(3) 0.6045(3) 0.9346(3) 0.0344(11) Uani 1 1 d . . .
C2 C 0.9301(3) 0.6619(3) 0.9877(3) 0.0349(10) Uani 1 1 d . . .
C3 C 0.8612(3) 0.6485(3) 1.0109(3) 0.0377(11) Uani 1 1 d . . .
H3 H 0.8452 0.6857 1.0459 0.045 Uiso 1 1 calc R . .
C4 C 0.8161(3) 0.5785(3) 0.9812(3) 0.0363(11) Uani 1 1 d . . .
C5 C 0.8374(3) 0.5221(3) 0.9272(3) 0.0360(10) Uani 1 1 d . . .
H5 H 0.8065 0.4762 0.9071 0.043 Uiso 1 1 calc R . .
C6 C 0.9067(3) 0.5364(3) 0.9043(3) 0.0324(10) Uani 1 1 d . . .
C7 C 0.9876(3) 0.7283(2) 1.0085(3) 0.0343(10) Uani 1 1 d . . .
C8 C 0.9446(3) 0.4878(2) 0.8512(3) 0.0314(10) Uani 1 1 d . . .
C9 C 0.9863(3) 0.3967(3) 0.7745(3) 0.0309(10) Uani 1 1 d . . .
C10 C 1.0404(3) 0.4611(2) 0.7936(3) 0.0310(10) Uani 1 1 d . . .
C11 C 1.1102(3) 0.4583(3) 0.7719(3) 0.0322(10) Uani 1 1 d . . .
H11 H 1.1470 0.5005 0.7866 0.039 Uiso 1 1 calc R . .
C12 C 1.1245(3) 0.3899(3) 0.7268(3) 0.0433(13) Uani 1 1 d . . .
H12 H 1.1705 0.3867 0.7100 0.052 Uiso 1 1 calc R . .
C13 C 1.0685(3) 0.3266(3) 0.7077(3) 0.0356(11) Uani 1 1 d . . .
H13 H 1.0792 0.2814 0.6791 0.043 Uiso 1 1 calc R . .
C14 C 0.9984(3) 0.3283(3) 0.7291(3) 0.0351(10) Uani 1 1 d . . .
H14 H 0.9612 0.2863 0.7143 0.042 Uiso 1 1 calc R . .
C15 C 1.0959(3) 0.7918(3) 1.0041(3) 0.0362(11) Uani 1 1 d . . .
C16 C 1.0595(3) 0.8377(3) 1.0554(3) 0.0418(12) Uani 1 1 d . . .
C17 C 1.0927(4) 0.9113(3) 1.0939(4) 0.0507(14) Uani 1 1 d . . .
H17 H 1.0687 0.9426 1.1271 0.061 Uiso 1 1 calc R . .
C18 C 1.1626(4) 0.9345(3) 1.0798(4) 0.0540(15) Uani 1 1 d . . .
H18 H 1.1865 0.9828 1.1044 0.065 Uiso 1 1 calc R . .
C19 C 1.1994(4) 0.8882(3) 1.0297(4) 0.0487(13) Uani 1 1 d . . .
H19 H 1.2472 0.9060 1.0228 0.058 Uiso 1 1 calc R . .
C20 C 1.1657(3) 0.8166(3) 0.9905(3) 0.0411(11) Uani 1 1 d . . .
H20 H 1.1893 0.7862 0.9561 0.049 Uiso 1 1 calc R . .
C21 C 0.8616(3) 0.3601(3) 0.8142(3) 0.0383(11) Uani 1 1 d . . .
H21A H 0.8535 0.3679 0.8734 0.046 Uiso 1 1 calc R . .
H21B H 0.8802 0.3061 0.8134 0.046 Uiso 1 1 calc R . .
C22 C 0.7795(3) 0.3710(3) 0.7325(3) 0.0428(11) Uani 1 1 d . . .
H22A H 0.7579 0.4233 0.7362 0.051 Uiso 1 1 calc R . .
H22B H 0.7877 0.3671 0.6729 0.051 Uiso 1 1 calc R . .
C23 C 0.7182(4) 0.3088(4) 0.7359(4) 0.0598(16) Uani 1 1 d . . .
H23A H 0.6708 0.3108 0.6772 0.072 Uiso 1 1 calc R . .
H23B H 0.7431 0.2569 0.7399 0.072 Uiso 1 1 calc R . .
C24 C 0.6889(4) 0.3177(4) 0.8175(5) 0.0673(18) Uani 1 1 d . A .
H24A H 0.7367 0.3172 0.8759 0.081 Uiso 1 1 calc R . .
H24B H 0.6632 0.3692 0.8125 0.081 Uiso 1 1 calc R . .
C25 C 0.6297(4) 0.2563(6) 0.8251(6) 0.102(3) Uani 1 1 d D . .
H25A H 0.6562 0.2050 0.8406 0.122 Uiso 0.573(9) 1 calc PR A 1
H25B H 0.5829 0.2519 0.7660 0.122 Uiso 0.573(9) 1 calc PR A 1
H25C H 0.5785 0.2713 0.7752 0.122 Uiso 0.427(9) 1 calc PR A 2
H25D H 0.6473 0.2087 0.8020 0.122 Uiso 0.427(9) 1 calc PR A 2
C26 C 0.6010(9) 0.2869(9) 0.9088(10) 0.085(4) Uani 0.573(9) 1 d PD A 1
H26A H 0.6496 0.2977 0.9644 0.101 Uiso 0.573(9) 1 calc PR A 1
H26B H 0.5714 0.3363 0.8892 0.101 Uiso 0.573(9) 1 calc PR A 1
C27 C 0.5471(9) 0.2292(9) 0.9354(11) 0.092(4) Uani 0.573(9) 1 d P A 1
H27A H 0.5029 0.2127 0.8779 0.110 Uiso 0.573(9) 1 calc PR A 1
H27B H 0.5796 0.1825 0.9627 0.110 Uiso 0.573(9) 1 calc PR A 1
C28 C 0.510(2) 0.2587(15) 1.003(2) 0.113(6) Uani 0.573(9) 1 d PD A 1
H28A H 0.4605 0.2870 0.9686 0.169 Uiso 0.573(9) 1 calc PR A 1
H28B H 0.5483 0.2935 1.0477 0.169 Uiso 0.573(9) 1 calc PR A 1
H28C H 0.4980 0.2147 1.0354 0.169 Uiso 0.573(9) 1 calc PR A 1
C29 C 0.7017(3) 0.5009(3) 0.9838(4) 0.0516(13) Uani 1 1 d . . .
H29A H 0.7357 0.4553 1.0120 0.062 Uiso 1 1 calc R . .
H29B H 0.6791 0.4938 0.9157 0.062 Uiso 1 1 calc R . .
C30 C 0.6337(4) 0.5083(4) 1.0209(5) 0.0661(17) Uani 1 1 d . . .
H30A H 0.5959 0.4644 0.9970 0.079 Uiso 1 1 calc R . .
H30B H 0.6036 0.5568 0.9965 0.079 Uiso 1 1 calc R . .
C31 C 0.6625(4) 0.5092(4) 1.1287(4) 0.0660(17) Uani 1 1 d . . .
H31A H 0.6956 0.4625 1.1536 0.079 Uiso 1 1 calc R . .
H31B H 0.6971 0.5553 1.1526 0.079 Uiso 1 1 calc R . .
C32 C 0.5930(4) 0.5112(5) 1.1638(5) 0.084(2) Uani 1 1 d . B .
H32A H 0.5579 0.5558 1.1344 0.101 Uiso 1 1 calc R . .
H32B H 0.5606 0.4635 1.1424 0.101 Uiso 1 1 calc R . .
C33 C 0.6154(5) 0.5175(6) 1.2675(6) 0.098(3) Uani 1 1 d D . .
H33A H 0.6523 0.5619 1.2918 0.117 Uiso 0.807(12) 1 calc PR B 1
H33B H 0.6435 0.4696 1.2980 0.117 Uiso 0.807(12) 1 calc PR B 1
H33C H 0.6279 0.5730 1.2819 0.117 Uiso 0.193(12) 1 calc PR B 2
H33D H 0.6675 0.4898 1.2946 0.117 Uiso 0.193(12) 1 calc PR B 2
C34 C 0.5362(7) 0.5293(8) 1.2894(7) 0.104(4) Uani 0.807(12) 1 d PD B 1
H34A H 0.5062 0.5750 1.2551 0.125 Uiso 0.807(12) 1 calc PR B 1
H34B H 0.5010 0.4832 1.2688 0.125 Uiso 0.807(12) 1 calc PR B 1
C35 C 0.5576(9) 0.5413(11) 1.3921(9) 0.147(6) Uani 0.807(12) 1 d PD B 1
H35A H 0.5906 0.5886 1.4144 0.176 Uiso 0.807(12) 1 calc PR B 1
H35B H 0.5866 0.4959 1.4283 0.176 Uiso 0.807(12) 1 calc PR B 1
C36 C 0.4654(12) 0.5510(14) 1.3975(15) 0.196(9) Uani 0.807(12) 1 d PU B 1
H36A H 0.4308 0.5083 1.3636 0.235 Uiso 0.807(12) 1 calc PR B 1
H36B H 0.4418 0.6005 1.3697 0.235 Uiso 0.807(12) 1 calc PR B 1
H36C H 0.4700 0.5497 1.4625 0.235 Uiso 0.807(12) 1 calc PR B 1
C37 C 0.9386(3) 0.8238(3) 1.1064(3) 0.0450(13) Uani 1 1 d . . .
H37A H 0.9700 0.8567 1.1599 0.054 Uiso 1 1 calc R . .
H37B H 0.9187 0.7783 1.1306 0.054 Uiso 1 1 calc R . .
C38 C 0.8666(4) 0.8702(3) 1.0423(4) 0.0560(14) Uani 1 1 d . . .
H38A H 0.8316 0.8357 0.9928 0.067 Uiso 1 1 calc R . .
H38B H 0.8862 0.9122 1.0124 0.067 Uiso 1 1 calc R . .
C39 C 0.8166(5) 0.9060(4) 1.0954(5) 0.0741(19) Uani 1 1 d . . .
H39A H 0.7714 0.9363 1.0518 0.089 Uiso 1 1 calc R . .
H39B H 0.8509 0.9420 1.1435 0.089 Uiso 1 1 calc R . .
C40 C 0.7822(5) 0.8413(5) 1.1426(6) 0.085(2) Uani 1 1 d . . .
H40A H 0.7556 0.8011 1.0957 0.102 Uiso 1 1 calc R . .
H40B H 0.8279 0.8163 1.1920 0.102 Uiso 1 1 calc R . .
C41 C 0.7227(5) 0.8695(5) 1.1842(6) 0.088(2) Uani 1 1 d . . .
H41A H 0.6729 0.8870 1.1339 0.105 Uiso 1 1 calc R . .
H41B H 0.7459 0.9145 1.2249 0.105 Uiso 1 1 calc R . .
C42 C 0.7009(5) 0.8045(6) 1.2421(6) 0.105(3) Uani 1 1 d . . .
H42A H 0.6772 0.7595 1.2016 0.126 Uiso 1 1 calc R . .
H42B H 0.7505 0.7868 1.2925 0.126 Uiso 1 1 calc R . .
C43 C 0.6416(6) 0.8343(7) 1.2835(7) 0.116(3) Uani 1 1 d . . .
H43A H 0.5902 0.8473 1.2327 0.140 Uiso 1 1 calc R . .
H43B H 0.6631 0.8825 1.3186 0.140 Uiso 1 1 calc R . .
C44 C 0.6254(7) 0.7756(7) 1.3473(7) 0.138(4) Uani 1 1 d U . .
H44A H 0.6098 0.7260 1.3149 0.166 Uiso 1 1 calc R . .
H44B H 0.5818 0.7945 1.3659 0.166 Uiso 1 1 calc R . .
H44C H 0.6743 0.7685 1.4026 0.166 Uiso 1 1 calc R . .
C26A C 0.6029(11) 0.2265(11) 0.8981(13) 0.085(4) Uani 0.427(9) 1 d PD A 2
H26C H 0.6485 0.2191 0.9578 0.101 Uiso 0.427(9) 1 calc PR A 2
H26D H 0.5722 0.1775 0.8797 0.101 Uiso 0.427(9) 1 calc PR A 2
C27A C 0.5507(13) 0.2928(14) 0.9015(15) 0.092(4) Uani 0.427(9) 1 d PD A 2
H27C H 0.5019 0.2931 0.8443 0.110 Uiso 0.427(9) 1 calc PR A 2
H27D H 0.5801 0.3420 0.9039 0.110 Uiso 0.427(9) 1 calc PR A 2
C28A C 0.525(3) 0.288(2) 0.987(3) 0.113(6) Uani 0.427(9) 1 d PD A 2
H28D H 0.4871 0.3300 0.9838 0.169 Uiso 0.427(9) 1 calc PR A 2
H28E H 0.5730 0.2937 1.0440 0.169 Uiso 0.427(9) 1 calc PR A 2
H28F H 0.4997 0.2379 0.9875 0.169 Uiso 0.427(9) 1 calc PR A 2
C34A C 0.563(3) 0.491(3) 1.333(4) 0.104(4) Uani 0.193(12) 1 d PD B 2
H34C H 0.5285 0.4451 1.3053 0.125 Uiso 0.193(12) 1 calc PR B 2
H34D H 0.5992 0.4778 1.3964 0.125 Uiso 0.193(12) 1 calc PR B 2
C35A C 0.512(4) 0.561(3) 1.332(3) 0.147(6) Uani 0.193(12) 1 d PD B 2
H35C H 0.4561 0.5515 1.2879 0.176 Uiso 0.193(12) 1 calc PR B 2
H35D H 0.5332 0.6063 1.3105 0.176 Uiso 0.193(12) 1 calc PR B 2
C36A C 0.508(6) 0.580(5) 1.428(4) 0.196(9) Uani 0.193(12) 1 d PDU B 2
H36D H 0.4606 0.5548 1.4339 0.235 Uiso 0.193(12) 1 calc PR B 2
H36E H 0.5040 0.6361 1.4345 0.235 Uiso 0.193(12) 1 calc PR B 2
H36F H 0.5567 0.5606 1.4774 0.235 Uiso 0.193(12) 1 calc PR B 2

loop_
_atom_site_aniso_label
_atom_site_aniso_U_11
_atom_site_aniso_U_22
_atom_site_aniso_U_33
_atom_site_aniso_U_23
_atom_site_aniso_U_13
_atom_site_aniso_U_12
Pt1 0.04287(11) 0.01761(9) 0.02682(9) 0.00039(7) 0.00759(7) -0.00042(8)
Cl1 0.0552(7) 0.0251(5) 0.0565(7) -0.0044(5) 0.0249(6) -0.0059(5)
O1 0.049(2) 0.041(2) 0.047(2) -0.0058(16) 0.0189(17) -0.0011(17)
N1 0.049(2) 0.0203(18) 0.0252(18) 0.0007(14) 0.0082(16) 0.0020(17)
N2 0.035(2) 0.0198(18) 0.0293(18) -0.0032(14) 0.0036(15) -0.0004(16)
N3 0.042(2) 0.0235(19) 0.0269(18) 0.0004(15) 0.0067(16) -0.0014(16)
N4 0.053(2) 0.0238(19) 0.0307(19) -0.0010(15) 0.0083(18) 0.0000(18)
C1 0.048(3) 0.025(2) 0.022(2) 0.0022(16) 0.0036(19) 0.010(2)
C2 0.046(3) 0.025(2) 0.026(2) 0.0026(18) 0.0031(19) 0.005(2)
C3 0.051(3) 0.031(2) 0.031(2) -0.0002(18) 0.014(2) 0.012(2)
C4 0.043(3) 0.030(3) 0.036(2) 0.0044(19) 0.014(2) 0.007(2)
C5 0.043(3) 0.026(2) 0.032(2) 0.0015(18) 0.006(2) -0.002(2)
C6 0.041(3) 0.025(2) 0.025(2) 0.0021(17) 0.0055(19) 0.0026(19)
C7 0.054(3) 0.018(2) 0.024(2) 0.0027(16) 0.006(2) 0.004(2)
C8 0.039(2) 0.020(2) 0.029(2) 0.0024(16) 0.0048(19) 0.0007(18)
C9 0.036(2) 0.029(2) 0.0224(19) 0.0021(16) 0.0038(18) 0.0044(18)
C10 0.042(3) 0.020(2) 0.026(2) 0.0027(16) 0.0063(18) -0.0008(19)
C11 0.039(2) 0.022(2) 0.031(2) -0.0009(17) 0.0070(19) -0.0027(19)
C12 0.033(2) 0.029(3) 0.042(3) 0.016(2) -0.017(2) -0.0072(19)
C13 0.045(3) 0.023(2) 0.030(2) -0.0044(17) 0.003(2) 0.005(2)
C14 0.043(3) 0.026(2) 0.026(2) -0.0010(19) 0.0004(18) -0.003(2)
C15 0.057(3) 0.019(2) 0.024(2) 0.0043(17) 0.003(2) -0.001(2)
C16 0.067(3) 0.025(2) 0.028(2) 0.0032(19) 0.010(2) 0.000(2)
C17 0.078(4) 0.027(3) 0.040(3) -0.005(2) 0.013(3) -0.006(3)
C18 0.076(4) 0.025(3) 0.044(3) -0.005(2) 0.003(3) -0.009(3)
C19 0.066(4) 0.036(3) 0.037(3) -0.001(2) 0.011(2) -0.004(3)
C20 0.053(3) 0.028(2) 0.035(3) 0.0029(19) 0.008(2) 0.001(2)
C21 0.046(3) 0.022(2) 0.043(3) 0.0010(19) 0.011(2) -0.003(2)
C22 0.042(3) 0.046(3) 0.035(2) -0.005(2) 0.008(2) 0.000(2)
C23 0.045(3) 0.056(4) 0.074(4) -0.020(3) 0.016(3) -0.009(3)
C24 0.047(3) 0.080(5) 0.074(4) 0.008(4) 0.021(3) 0.001(3)
C25 0.050(4) 0.115(7) 0.139(8) 0.039(6) 0.033(5) -0.002(4)
C26 0.065(6) 0.072(7) 0.125(9) 0.037(8) 0.046(6) 0.000(7)
C27 0.088(8) 0.093(9) 0.112(9) -0.002(7) 0.058(7) -0.020(8)
C28 0.122(14) 0.117(19) 0.127(13) 0.033(13) 0.078(9) 0.009(14)
C29 0.050(3) 0.049(3) 0.055(3) -0.009(3) 0.018(3) -0.008(3)
C30 0.042(3) 0.072(4) 0.082(4) -0.016(4) 0.020(3) -0.007(3)
C31 0.049(3) 0.081(5) 0.071(4) -0.007(3) 0.025(3) -0.005(3)
C32 0.051(4) 0.110(7) 0.093(6) -0.004(5) 0.029(4) 0.002(4)
C33 0.084(6) 0.130(8) 0.087(6) 0.005(5) 0.041(5) -0.004(5)
C34 0.103(9) 0.121(11) 0.099(8) 0.038(7) 0.050(7) 0.033(7)
C35 0.169(15) 0.165(14) 0.145(14) 0.063(11) 0.104(13) 0.078(11)
C36 0.191(11) 0.203(11) 0.204(10) 0.013(6) 0.087(7) 0.015(7)
C37 0.069(4) 0.030(3) 0.034(2) -0.005(2) 0.016(2) 0.000(2)
C38 0.074(4) 0.042(3) 0.053(3) 0.013(3) 0.025(3) 0.013(3)
C39 0.084(5) 0.057(4) 0.093(5) 0.016(4) 0.047(4) 0.022(4)
C40 0.093(5) 0.086(5) 0.086(5) 0.028(4) 0.043(4) 0.037(5)
C41 0.088(5) 0.091(6) 0.074(5) -0.015(4) 0.019(4) 0.004(5)
C42 0.076(5) 0.151(9) 0.084(6) 0.019(6) 0.025(5) -0.019(6)
C43 0.085(6) 0.150(10) 0.103(7) -0.031(7) 0.020(5) -0.041(6)
C44 0.120(8) 0.181(11) 0.118(8) -0.001(8) 0.048(7) -0.031(8)
C26A 0.065(6) 0.072(7) 0.125(9) 0.037(8) 0.046(6) 0.000(7)
C27A 0.088(8) 0.093(9) 0.112(9) -0.002(7) 0.058(7) -0.020(8)
C28A 0.122(14) 0.117(19) 0.127(13) 0.033(13) 0.078(9) 0.009(14)
C34A 0.103(9) 0.121(11) 0.099(8) 0.038(7) 0.050(7) 0.033(7)
C35A 0.169(15) 0.165(14) 0.145(14) 0.063(11) 0.104(13) 0.078(11)
C36A 0.191(11) 0.203(11) 0.204(10) 0.013(6) 0.087(7) 0.015(7)

loop_
_atom_type_symbol
_atom_type_description
_atom_type_scat_dispersion_real
_atom_type_scat_dispersion_imag
_atom_type_scat_source
C C 0.0033 0.0016 'International Tables Vol C Tables 4.2.6.8 and 6.1.1.4'
H H 0.0000 0.0000 'International Tables Vol C Tables 4.2.6.8 and 6.1.1.4'
Cl Cl 0.1484 0.1585 'International Tables Vol C Tables 4.2.6.8 and 6.1.1.4'
N N 0.0061 0.0033 'International Tables Vol C Tables 4.2.6.8 and 6.1.1.4'
O O 0.0106 0.0060 'International Tables Vol C Tables 4.2.6.8 and 6.1.1.4'
Pt Pt -1.7033 8.3905 'International Tables Vol C Tables 4.2.6.8 and 6.1.1.4'

loop_
_geom_angle_atom_site_label_1
_geom_angle_atom_site_label_2
_geom_angle_atom_site_label_3
_geom_angle
N1 Pt1 Cl1 100.68(12)
N3 Pt1 Cl1 99.79(11)
N3 Pt1 N1 159.52(16)
C1 Pt1 Cl1 175.90(13)
C1 Pt1 N1 79.37(17)
C1 Pt1 N3 80.21(17)
C4 O1 C29 118.3(4)
C8 N1 Pt1 114.0(3)
C8 N1 C10 108.5(4)
C10 N1 Pt1 137.4(3)
C8 N2 C9 107.2(4)
C8 N2 C21 127.3(4)
C9 N2 C21 125.2(4)
C7 N3 Pt1 114.2(3)
C7 N3 C15 107.5(4)
C15 N3 Pt1 138.3(3)
C7 N4 C16 107.3(4)
C7 N4 C37 128.2(4)
C16 N4 C37 124.5(4)
C2 C1 Pt1 118.7(4)
C6 C1 Pt1 120.5(3)
C6 C1 C2 120.7(5)
C1 C2 C7 109.6(4)
C3 C2 C1 119.0(4)
C3 C2 C7 131.4(4)
C2 C3 H3 120.2
C2 C3 C4 119.6(4)
C4 C3 H3 120.2
O1 C4 C3 114.3(4)
O1 C4 C5 124.0(4)
C5 C4 C3 121.7(4)
C4 C5 H5 121.0
C4 C5 C6 118.1(4)
C6 C5 H5 121.0
C1 C6 C5 120.9(4)
C1 C6 C8 108.8(4)
C5 C6 C8 130.3(4)
N3 C7 N4 110.8(4)
N3 C7 C2 117.2(4)
N4 C7 C2 132.0(5)
N1 C8 N2 110.1(4)
N1 C8 C6 117.3(4)
N2 C8 C6 132.5(4)
N2 C9 C10 107.3(4)
N2 C9 C14 130.7(4)
C14 C9 C10 122.0(4)
N1 C10 C9 106.9(4)
C11 C10 N1 132.0(4)
C11 C10 C9 121.0(4)
C10 C11 H11 120.8
C10 C11 C12 118.4(4)
C12 C11 H11 120.8
C11 C12 H12 120.4
C13 C12 C11 119.2(5)
C13 C12 H12 120.4
C12 C13 H13 118.4
C14 C13 C12 123.2(4)
C14 C13 H13 118.4
C9 C14 H14 121.9
C13 C14 C9 116.2(4)
C13 C14 H14 121.9
N3 C15 C16 107.0(4)
C20 C15 N3 131.5(5)
C20 C15 C16 121.6(4)
N4 C16 C15 107.4(4)
N4 C16 C17 131.5(5)
C17 C16 C15 121.1(5)
C16 C17 H17 121.9
C18 C17 C16 116.2(5)
C18 C17 H17 121.9
C17 C18 H18 118.7
C17 C18 C19 122.6(5)
C19 C18 H18 118.7
C18 C19 H19 119.5
C20 C19 C18 120.9(6)
C20 C19 H19 119.5
C15 C20 C19 117.5(5)
C15 C20 H20 121.2
C19 C20 H20 121.2
N2 C21 H21A 108.8
N2 C21 H21B 108.8
N2 C21 C22 113.7(4)
H21A C21 H21B 107.7
C22 C21 H21A 108.8
C22 C21 H21B 108.8
C21 C22 H22A 109.5
C21 C22 H22B 109.5
H22A C22 H22B 108.1
C23 C22 C21 110.8(4)
C23 C22 H22A 109.5
C23 C22 H22B 109.5
C22 C23 H23A 108.6
C22 C23 H23B 108.6
H23A C23 H23B 107.6
C24 C23 C22 114.6(5)
C24 C23 H23A 108.6
C24 C23 H23B 108.6
C23 C24 H24A 108.2
C23 C24 H24B 108.2
H24A C24 H24B 107.3
C25 C24 C23 116.5(6)
C25 C24 H24A 108.2
C25 C24 H24B 108.2
C24 C25 H25A 110.7
C24 C25 H25B 110.7
C24 C25 H25C 103.0
C24 C25 H25D 103.0
C24 C25 C26 105.2(8)
H25A C25 H25B 108.8
H25A C25 H25C 130.2
H25A C25 H25D 33.0
H25B C25 H25C 22.4
H25B C25 H25D 82.8
H25C C25 H25D 105.1
C26 C25 H25A 110.7
C26 C25 H25B 110.7
C26 C25 H25C 93.8
C26 C25 H25D 141.3
C26A C25 C24 136.7(11)
C26A C25 H25A 76.3
C26A C25 H25B 106.5
C26A C25 H25C 103.0
C26A C25 H25D 103.0
C26A C25 C26 39.1(8)
C25 C26 H26A 108.7
C25 C26 H26B 108.7
H26A C26 H26B 107.6
C27 C26 C25 114.2(11)
C27 C26 H26A 108.7
C27 C26 H26B 108.7
C26 C27 H27A 108.2
C26 C27 H27B 108.2
H27A C27 H27B 107.4
C28 C27 C26 116.2(14)
C28 C27 H27A 108.2
C28 C27 H27B 108.2
O1 C29 H29A 110.1
O1 C29 H29B 110.1
O1 C29 C30 107.9(5)
H29A C29 H29B 108.4
C30 C29 H29A 110.1
C30 C29 H29B 110.1
C29 C30 H30A 108.7
C29 C30 H30B 108.7
C29 C30 C31 114.2(5)
H30A C30 H30B 107.6
C31 C30 H30A 108.7
C31 C30 H30B 108.7
C30 C31 H31A 109.0
C30 C31 H31B 109.0
H31A C31 H31B 107.8
C32 C31 C30 113.0(5)
C32 C31 H31A 109.0
C32 C31 H31B 109.0
C31 C32 H32A 108.1
C31 C32 H32B 108.1
H32A C32 H32B 107.3
C33 C32 C31 116.6(6)
C33 C32 H32A 108.1
C33 C32 H32B 108.1
C32 C33 H33A 109.8
C32 C33 H33B 109.8
C32 C33 H33C 105.0
C32 C33 H33D 105.0
C32 C33 C34 109.2(7)
C32 C33 C34A 129(2)
H33A C33 H33B 108.3
H33A C33 H33C 26.2
H33A C33 H33D 79.8
H33B C33 H33C 131.7
H33B C33 H33D 33.3
H33C C33 H33D 105.8
C34 C33 H33A 109.8
C34 C33 H33B 109.8
C34 C33 H33C 88.3
C34 C33 H33D 138.0
C34 C33 C34A 33.3(14)
C34A C33 H33A 115.1
C34A C33 H33B 77.4
C34A C33 H33C 105.0
C34A C33 H33D 105.0
C33 C34 H34A 109.6
C33 C34 H34B 109.6
H34A C34 H34B 108.1
C35 C34 C33 110.1(9)
C35 C34 H34A 109.6
C35 C34 H34B 109.6
C34 C35 H35A 111.5
C34 C35 H35B 111.5
C34 C35 C36 101.1(13)
H35A C35 H35B 109.4
C36 C35 H35A 111.5
C36 C35 H35B 111.5
N4 C37 H37A 109.1
N4 C37 H37B 109.1
N4 C37 C38 112.5(4)
H37A C37 H37B 107.8
C38 C37 H37A 109.1
C38 C37 H37B 109.1
C37 C38 H38A 109.2
C37 C38 H38B 109.2
C37 C38 C39 112.0(5)
H38A C38 H38B 107.9
C39 C38 H38A 109.2
C39 C38 H38B 109.2
C38 C39 H39A 109.4
C38 C39 H39B 109.4
C38 C39 C40 111.4(6)
H39A C39 H39B 108.0
C40 C39 H39A 109.4
C40 C39 H39B 109.4
C39 C40 H40A 108.5
C39 C40 H40B 108.5
H40A C40 H40B 107.5
C41 C40 C39 115.2(7)
C41 C40 H40A 108.5
C41 C40 H40B 108.5
C40 C41 H41A 109.2
C40 C41 H41B 109.2
C40 C41 C42 112.1(7)
H41A C41 H41B 107.9
C42 C41 H41A 109.2
C42 C41 H41B 109.2
C41 C42 H42A 109.4
C41 C42 H42B 109.4
H42A C42 H42B 108.0
C43 C42 C41 111.0(9)
C43 C42 H42A 109.4
C43 C42 H42B 109.4
C42 C43 H43A 109.1
C42 C43 H43B 109.1
C42 C43 C44 112.3(10)
H43A C43 H43B 107.9
C44 C43 H43A 109.1
C44 C43 H43B 109.1
C43 C44 H44A 109.5
C43 C44 H44B 109.5
C43 C44 H44C 109.5
H44A C44 H44B 109.5
H44A C44 H44C 109.5
H44B C44 H44C 109.5
C25 C26A H26C 112.1
C25 C26A H26D 112.1
C25 C26A C27A 98.3(13)
H26C C26A H26D 109.7
C27A C26A H26C 112.1
C27A C26A H26D 112.1
C26A C27A H27C 109.2
C26A C27A H27D 109.2
C26A C27A C28A 112(2)
H27C C27A H27D 107.9
C28A C27A H27C 109.2
C28A C27A H27D 109.2
C27A C28A H28D 109.5
C27A C28A H28E 109.5
C27A C28A H28F 109.5
H28D C28A H28E 109.5
H28D C28A H28F 109.5
H28E C28A H28F 109.5
C33 C34A H34C 110.8
C33 C34A H34D 110.8
H34C C34A H34D 108.9
C35A C34A C33 105(4)
C35A C34A H34C 110.8
C35A C34A H34D 110.8
C34A C35A H35C 108.7
C34A C35A H35D 108.7
C34A C35A C36A 114(2)
H35C C35A H35D 107.6
C36A C35A H35C 108.7
C36A C35A H35D 108.7
C35A C36A H36D 109.5
C35A C36A H36E 109.5
C35A C36A H36F 109.5
H36D C36A H36E 109.5
H36D C36A H36F 109.5
H36E C36A H36F 109.5

loop_
_geom_bond_atom_site_label_1
_geom_bond_atom_site_label_2
_geom_bond_distance
Pt1 Cl1 2.4001(13)
Pt1 N1 2.028(4)
Pt1 N3 2.023(4)
Pt1 C1 1.932(5)
O1 C4 1.363(6)
O1 C29 1.438(6)
N1 C8 1.338(6)
N1 C10 1.377(6)
N2 C8 1.360(5)
N2 C9 1.384(6)
N2 C21 1.479(6)
N3 C7 1.339(6)
N3 C15 1.387(6)
N4 C7 1.361(6)
N4 C16 1.373(7)
N4 C37 1.470(6)
C1 C2 1.409(6)
C1 C6 1.381(6)
C2 C3 1.393(7)
C2 C7 1.460(7)
C3 H3 0.9300
C3 C4 1.399(7)
C4 C5 1.395(6)
C5 H5 0.9300
C5 C6 1.400(7)
C6 C8 1.469(6)
C9 C10 1.400(6)
C9 C14 1.402(6)
C10 C11 1.377(6)
C11 H11 0.9300
C11 C12 1.411(7)
C12 H12 0.9300
C12 C13 1.406(6)
C13 H13 0.9300
C13 C14 1.381(7)
C14 H14 0.9300
C15 C16 1.405(7)
C15 C20 1.377(7)
C16 C17 1.405(7)
C17 H17 0.9300
C17 C18 1.374(8)
C18 H18 0.9300
C18 C19 1.400(8)
C19 H19 0.9300
C19 C20 1.382(7)
C20 H20 0.9300
C21 H21A 0.9700
C21 H21B 0.9700
C21 C22 1.525(6)
C22 H22A 0.9700
C22 H22B 0.9700
C22 C23 1.516(8)
C23 H23A 0.9700
C23 H23B 0.9700
C23 C24 1.512(8)
C24 H24A 0.9700
C24 H24B 0.9700
C24 C25 1.500(9)
C25 H25A 0.9700
C25 H25B 0.9700
C25 H25C 0.9700
C25 H25D 0.9700
C25 C26 1.614(11)
C25 C26A 1.444(12)
C26 H26A 0.9700
C26 H26B 0.9700
C26 C27 1.511(18)
C27 H27A 0.9700
C27 H27B 0.9700
C27 C28 1.48(2)
C28 H28A 0.9600
C28 H28B 0.9600
C28 H28C 0.9600
C29 H29A 0.9700
C29 H29B 0.9700
C29 C30 1.497(8)
C30 H30A 0.9700
C30 H30B 0.9700
C30 C31 1.526(9)
C31 H31A 0.9700
C31 H31B 0.9700
C31 C32 1.498(8)
C32 H32A 0.9700
C32 H32B 0.9700
C32 C33 1.480(10)
C33 H33A 0.9700
C33 H33B 0.9700
C33 H33C 0.9700
C33 H33D 0.9700
C33 C34 1.554(11)
C33 C34A 1.64(5)
C34 H34A 0.9700
C34 H34B 0.9700
C34 C35 1.479(13)
C35 H35A 0.9700
C35 H35B 0.9700
C35 C36 1.65(2)
C36 H36A 0.9600
C36 H36B 0.9600
C36 H36C 0.9600
C37 H37A 0.9700
C37 H37B 0.9700
C37 C38 1.499(7)
C38 H38A 0.9700
C38 H38B 0.9700
C38 C39 1.517(9)
C39 H39A 0.9700
C39 H39B 0.9700
C39 C40 1.544(10)
C40 H40A 0.9700
C40 H40B 0.9700
C40 C41 1.481(10)
C41 H41A 0.9700
C41 H41B 0.9700
C41 C42 1.540(11)
C42 H42A 0.9700
C42 H42B 0.9700
C42 C43 1.484(12)
C43 H43A 0.9700
C43 H43B 0.9700
C43 C44 1.485(13)
C44 H44A 0.9600
C44 H44B 0.9600
C44 H44C 0.9600
C26A H26C 0.9700
C26A H26D 0.9700
C26A C27A 1.46(3)
C27A H27C 0.9700
C27A H27D 0.9700
C27A C28A 1.523(18)
C28A H28D 0.9600
C28A H28E 0.9600
C28A H28F 0.9600
C34A H34C 0.9700
C34A H34D 0.9700
C34A C35A 1.48(2)
C35A H35C 0.9700
C35A H35D 0.9700
C35A C36A 1.52(2)
C36A H36D 0.9600
C36A H36E 0.9600
C36A H36F 0.9600
